data_7027643
loop_
_publ_author_name
'Houlton, Andrew'
'Isaac, Christian J.'
'Gibson, Ashleigh E.'
'Horrocks, Benjamin R.'
'Clegg, William'
'Elsegood, Mark R. J.'

_publ_section_title
;
 Synthesis, structure and redox properties of ferrocenylmethylnucleobases
;
_journal_issue 18
_journal_name_full 'Journal of the Chemical Society, Dalton Transactions'
_journal_page_first 3229
_journal_paper_doi 10.1039/a905168f
_journal_year 1999
_chemical_formula_sum 'C15 H15 Fe N3 O'
_chemical_formula_weight 309.15
_chemical_name_systematic
;
 ?
;
_space_group_IT_number 14
_symmetry_cell_setting monoclinic
_symmetry_space_group_name_Hall '-P 2ybc'
_symmetry_space_group_name_H-M 'P 1 21/c 1'
_atom_sites_solution_hydrogens 'geom and located'
_atom_sites_solution_primary direct
_atom_sites_solution_secondary difmap
_audit_creation_method SHELXL
_cell_angle_alpha 90.00
_cell_angle_beta 105.972(3)
_cell_angle_gamma 90.00
_cell_formula_units_Z 4
_cell_length_a 17.0466(19)
_cell_length_b 7.3337(8)
_cell_length_c 10.6368(12)
_cell_measurement_reflns_used 3777
_cell_measurement_temperature 160(2)
_cell_measurement_theta_max 28.15
_cell_measurement_theta_min 2.48
_cell_volume 1278.4(2)
_computing_cell_refinement 'local programs'
_computing_data_collection 'Siemens SMART'
_computing_data_reduction 'Siemens SAINT'
_computing_molecular_graphics 'Siemens SHELXTL'
_computing_publication_material 'SHELXTL and local programs'
_computing_structure_refinement 'Siemens SHELXTL'
_computing_structure_solution 'Siemens SHELXTL'
_diffrn_ambient_temperature 160(2)
_diffrn_measurement_device 'Siemens SMART CCD diffractometer'
_diffrn_measurement_method '\w rotation with narrow frames'
_diffrn_radiation_monochromator graphite
_diffrn_radiation_source 'fine-focus sealed tube'
_diffrn_radiation_type MoK\a
_diffrn_radiation_wavelength 0.71073
_diffrn_reflns_av_R_equivalents 0.0366
_diffrn_reflns_av_sigmaI/netI 0.0514
_diffrn_reflns_limit_h_max 9
_diffrn_reflns_limit_h_min -21
_diffrn_reflns_limit_k_max 9
_diffrn_reflns_limit_k_min -9
_diffrn_reflns_limit_l_max 13
_diffrn_reflns_limit_l_min -13
_diffrn_reflns_number 6972
_diffrn_reflns_theta_max 28.43
_diffrn_reflns_theta_min 2.49
_diffrn_standards_decay_% 0
_exptl_absorpt_coefficient_mu 1.177
_exptl_absorpt_correction_T_max 0.928
_exptl_absorpt_correction_T_min 0.676
_exptl_absorpt_correction_type empirical
_exptl_crystal_colour yellow
_exptl_crystal_density_diffrn 1.606
_exptl_crystal_description plate
_exptl_crystal_F_000 640
_exptl_crystal_size_max 0.15
_exptl_crystal_size_mid 0.12
_exptl_crystal_size_min 0.04
_refine_diff_density_max 0.363
_refine_diff_density_min -0.424
_refine_diff_density_rms 0.069
_refine_ls_extinction_coef 0.0029(7)
_refine_ls_extinction_expression Fc^*^=kFc[1+0.001xFc^2^\l^3^/sin(2\q)]^-1/4^
_refine_ls_extinction_method SHELXL
_refine_ls_goodness_of_fit_all 1.017
_refine_ls_goodness_of_fit_obs 1.067
_refine_ls_matrix_type full
_refine_ls_number_parameters 190
_refine_ls_number_reflns 2864
_refine_ls_number_restraints 0
_refine_ls_restrained_S_all 1.017
_refine_ls_restrained_S_obs 1.067
_refine_ls_R_factor_all 0.0668
_refine_ls_R_factor_obs 0.0409
_refine_ls_shift/esd_max 0.001
_refine_ls_shift/esd_mean 0.000
_refine_ls_structure_factor_coef Fsqd
_refine_ls_weighting_details 'w=1/[\s^2^(Fo^2^)+(0.0436P)^2^+0.2615P] where P=(Fo^2^+2Fc^2^)/3'
_refine_ls_weighting_scheme calc
_refine_ls_wR_factor_all 0.0950
_refine_ls_wR_factor_obs 0.0848
_reflns_number_observed 2118
_reflns_number_total 2864
_reflns_observed_criterion >2sigma(I)
_cod_data_source_file 905168Fsup1.cif
_cod_data_source_block 2
_cod_depositor_comments
;
The following automatic conversions were performed:

'_refine_ls_weighting_scheme' value 'calc
w=1/[\s^2^(Fo^2^)+(0.0436P)^2^+0.2615P] where P=(Fo^2^+2Fc^2^)/3' was
changed to 'calc'. New tag '_refine_ls_weighting_details' was
created. The value of the new tag was set to
'w=1/[\s^2^(Fo^2^)+(0.0436P)^2^+0.2615P] where P=(Fo^2^+2Fc^2^)/3'.

Automatic conversion script
Id: cif_fix_values 3143 2015-03-26 13:38:13Z robertas 
;
_cod_original_sg_symbol_H-M P2(1)/c
_cod_database_code 7027643

loop_
_symmetry_equiv_pos_as_xyz
'x, y, z'
'-x, y+1/2, -z+1/2'
'-x, -y, -z'
'x, -y-1/2, z-1/2'

loop_
_atom_site_aniso_label
_atom_site_aniso_U_11
_atom_site_aniso_U_22
_atom_site_aniso_U_33
_atom_site_aniso_U_23
_atom_site_aniso_U_13
_atom_site_aniso_U_12
Fe1 0.0316(2) 0.0173(2) 0.0189(2) 0.00322(16) 0.00314(14) -0.00076(17)
O2 0.0376(12) 0.0288(11) 0.0351(11) -0.0041(9) 0.0104(9) 0.0014(9)
N1 0.0230(12) 0.0279(12) 0.0226(11) 0.0020(10) 0.0071(9) 0.0026(9)
N3 0.0251(12) 0.0343(13) 0.0234(11) 0.0011(10) 0.0075(10) 0.0047(10)
N4 0.0356(15) 0.0335(15) 0.0261(14) 0.0041(12) 0.0067(12) 0.0067(11)
C2 0.0221(14) 0.0360(16) 0.0251(14) -0.0007(12) 0.0110(11) 0.0020(12)
C4 0.0217(14) 0.0316(15) 0.0282(14) 0.0018(13) 0.0126(11) 0.0042(11)
C5 0.0303(16) 0.0275(15) 0.0306(15) -0.0050(12) 0.0068(12) 0.0019(12)
C6 0.0243(13) 0.0332(15) 0.0257(13) -0.0031(13) 0.0048(10) -0.0007(13)
C8 0.0308(15) 0.0287(14) 0.0219(13) 0.0056(11) 0.0079(11) 0.0014(12)
C9 0.0260(14) 0.0176(12) 0.0190(12) 0.0035(10) 0.0061(10) 0.0017(10)
C10 0.0445(18) 0.0156(12) 0.0227(13) 0.0025(11) 0.0060(12) -0.0015(12)
C11 0.0248(15) 0.0299(14) 0.0333(15) 0.0127(13) 0.0030(12) -0.0020(12)
C12 0.0361(16) 0.0319(15) 0.0276(14) 0.0102(12) 0.0149(12) 0.0107(12)
C13 0.0376(16) 0.0251(14) 0.0145(12) 0.0018(10) 0.0069(11) 0.0035(11)
C14 0.052(2) 0.0367(17) 0.0458(18) 0.0240(16) 0.0270(16) 0.0098(15)
C15 0.169(5) 0.0298(18) 0.0211(16) 0.0087(14) 0.027(3) -0.009(3)
C16 0.079(3) 0.066(3) 0.057(2) 0.043(2) -0.042(2) -0.036(2)
C17 0.039(2) 0.0414(19) 0.087(3) 0.042(2) 0.0195(19) 0.0142(16)
C18 0.052(2) 0.0179(13) 0.0393(17) 0.0053(13) 0.0127(14) -0.0030(13)

loop_
_atom_site_label
_atom_site_type_symbol
_atom_site_fract_x
_atom_site_fract_y
_atom_site_fract_z
_atom_site_U_iso_or_equiv
_atom_site_thermal_displace_type
_atom_site_occupancy
_atom_site_calc_flag
_atom_site_refinement_flags
Fe1 Fe 0.34814(2) 0.48775(5) 0.55983(3) 0.02339(14) Uani 1 d .
O2 O 0.09696(12) 0.6240(3) 0.19863(18) 0.0338(5) Uani 1 d .
N1 N 0.13741(13) 0.8286(3) 0.3650(2) 0.0243(5) Uani 1 d .
N3 N 0.06326(13) 0.9220(3) 0.1517(2) 0.0274(5) Uani 1 d .
N4 N 0.03987(15) 1.2263(4) 0.1056(3) 0.0321(6) Uani 1 d .
H4A H 0.0446(17) 1.337(4) 0.134(3) 0.028(8) Uiso 1 d .
H4B H 0.0116(19) 1.196(5) 0.026(3) 0.044(10) Uiso 1 d .
C2 C 0.09798(16) 0.7856(4) 0.2345(3) 0.0268(6) Uani 1 d .
C4 C 0.06947(16) 1.0953(4) 0.1933(3) 0.0260(6) Uani 1 d .
C5 C 0.10702(17) 1.1416(4) 0.3262(3) 0.0298(6) Uani 1 d .
H5 H 0.1097 1.2642 0.3559 0.036 Uiso 1 calc R
C6 C 0.13849(15) 1.0041(4) 0.4075(3) 0.0281(6) Uani 1 d .
H6 H 0.1623 1.0298 0.4974 0.034 Uiso 1 calc R
C8 C 0.18018(16) 0.6861(4) 0.4554(2) 0.0270(6) Uani 1 d .
H8A H 0.1519 0.5681 0.4310 0.032 Uiso 1 calc R
H8B H 0.1786 0.7165 0.5453 0.032 Uiso 1 calc R
C9 C 0.26713(15) 0.6680(3) 0.4524(2) 0.0209(5) Uani 1 d .
C10 C 0.33549(17) 0.7606(3) 0.5359(2) 0.0282(6) Uani 1 d .
H10 H 0.3337 0.8467 0.6018 0.034 Uiso 1 calc R
C11 C 0.40667(17) 0.7009(4) 0.5029(3) 0.0303(6) Uani 1 d .
H11 H 0.4609 0.7400 0.5432 0.036 Uiso 1 calc R
C12 C 0.38282(18) 0.5736(4) 0.4001(3) 0.0307(6) Uani 1 d .
H12 H 0.4182 0.5120 0.3592 0.037 Uiso 1 calc R
C13 C 0.29706(17) 0.5537(4) 0.3683(2) 0.0258(6) Uani 1 d .
H13 H 0.2650 0.4769 0.3020 0.031 Uiso 1 calc R
C14 C 0.2845(2) 0.3290(4) 0.6529(3) 0.0421(8) Uani 1 d .
H14 H 0.2273 0.3338 0.6411 0.050 Uiso 1 calc R
C15 C 0.3437(4) 0.4297(5) 0.7437(3) 0.0730(15) Uani 1 d .
H15 H 0.3337 0.5147 0.8049 0.088 Uiso 1 calc R
C16 C 0.4203(3) 0.3827(6) 0.7284(4) 0.0791(17) Uani 1 d .
H16 H 0.4714 0.4304 0.7772 0.095 Uiso 1 calc R
C17 C 0.4080(2) 0.2538(5) 0.6288(4) 0.0552(11) Uani 1 d .
H17 H 0.4495 0.1982 0.5977 0.066 Uiso 1 calc R
C18 C 0.3250(2) 0.2204(4) 0.5829(3) 0.0363(7) Uani 1 d .
H18 H 0.2999 0.1376 0.5151 0.044 Uiso 1 calc R

loop_
_atom_type_symbol
_atom_type_description
_atom_type_scat_dispersion_real
_atom_type_scat_dispersion_imag
_atom_type_scat_source
C C 0.0033 0.0016 'International Tables Vol C Tables 4.2.6.8 and 6.1.1.4'
H H 0.0000 0.0000 'International Tables Vol C Tables 4.2.6.8 and 6.1.1.4'
N N 0.0061 0.0033 'International Tables Vol C Tables 4.2.6.8 and 6.1.1.4'
O O 0.0106 0.0060 'International Tables Vol C Tables 4.2.6.8 and 6.1.1.4'
Fe Fe 0.3463 0.8444 'International Tables Vol C Tables 4.2.6.8 and 6.1.1.4'

loop_
_geom_angle_atom_site_label_1
_geom_angle_atom_site_label_2
_geom_angle_atom_site_label_3
_geom_angle
C10 Fe1 C9 41.35(10)
C10 Fe1 C15 107.40(14)
C9 Fe1 C15 118.83(18)
C10 Fe1 C14 125.28(12)
C9 Fe1 C14 106.12(11)
C15 Fe1 C14 40.44(16)
C10 Fe1 C16 120.37(16)
C9 Fe1 C16 154.42(19)
C15 Fe1 C16 40.53(19)
C14 Fe1 C16 68.00(16)
C10 Fe1 C17 155.35(14)
C9 Fe1 C17 162.70(14)
C15 Fe1 C17 67.75(17)
C14 Fe1 C17 67.72(13)
C16 Fe1 C17 40.16(18)
C10 Fe1 C18 162.70(13)
C9 Fe1 C18 125.08(12)
C15 Fe1 C18 67.63(14)
C14 Fe1 C18 40.30(12)
C16 Fe1 C18 67.45(14)
C17 Fe1 C18 39.97(13)
C10 Fe1 C11 41.04(11)
C9 Fe1 C11 69.16(10)
C15 Fe1 C11 126.97(15)
C14 Fe1 C11 163.64(12)
C16 Fe1 C11 109.11(14)
C17 Fe1 C11 121.24(13)
C18 Fe1 C11 155.03(13)
C10 Fe1 C13 68.78(10)
C9 Fe1 C13 40.86(10)
C15 Fe1 C13 153.56(19)
C14 Fe1 C13 119.04(13)
C16 Fe1 C13 164.0(2)
C17 Fe1 C13 126.56(15)
C18 Fe1 C13 107.82(12)
C11 Fe1 C13 68.30(11)
C10 Fe1 C12 68.64(11)
C9 Fe1 C12 68.77(11)
C15 Fe1 C12 164.55(18)
C14 Fe1 C12 154.00(14)
C16 Fe1 C12 127.45(18)
C17 Fe1 C12 109.22(14)
C18 Fe1 C12 120.54(12)
C11 Fe1 C12 40.44(12)
C13 Fe1 C12 40.49(11)
C6 N1 C2 120.0(2)
C6 N1 C8 119.7(2)
C2 N1 C8 120.2(2)
C4 N3 C2 120.3(2)
O2 C2 N3 122.5(2)
O2 C2 N1 118.7(2)
N3 C2 N1 118.8(2)
N4 C4 N3 118.0(2)
N4 C4 C5 120.1(3)
N3 C4 C5 121.8(2)
C6 C5 C4 116.9(3)
C5 C6 N1 122.0(2)
N1 C8 C9 111.4(2)
C13 C9 C10 107.4(2)
C13 C9 C8 126.6(2)
C10 C9 C8 126.0(2)
C13 C9 Fe1 70.26(14)
C10 C9 Fe1 69.25(14)
C8 C9 Fe1 124.87(17)
C11 C10 C9 107.8(2)
C11 C10 Fe1 69.99(15)
C9 C10 Fe1 69.40(14)
C12 C11 C10 108.1(2)
C12 C11 Fe1 70.23(16)
C10 C11 Fe1 68.97(15)
C11 C12 C13 108.2(2)
C11 C12 Fe1 69.33(15)
C13 C12 Fe1 69.56(15)
C12 C13 C9 108.4(2)
C12 C13 Fe1 69.95(15)
C9 C13 Fe1 68.88(14)
C18 C14 C15 107.5(3)
C18 C14 Fe1 69.95(17)
C15 C14 Fe1 69.7(2)
C14 C15 C16 107.9(4)
C14 C15 Fe1 69.86(18)
C16 C15 Fe1 69.8(2)
C17 C16 C15 107.8(3)
C17 C16 Fe1 69.98(19)
C15 C16 Fe1 69.6(2)
C18 C17 C16 108.3(4)
C18 C17 Fe1 70.02(17)
C16 C17 Fe1 69.9(2)
C17 C18 C14 108.5(3)
C17 C18 Fe1 70.01(18)
C14 C18 Fe1 69.76(16)

loop_
_geom_bond_atom_site_label_1
_geom_bond_atom_site_label_2
_geom_bond_distance
Fe1 C10 2.021(3)
Fe1 C9 2.023(2)
Fe1 C15 2.024(3)
Fe1 C14 2.026(3)
Fe1 C16 2.026(3)
Fe1 C17 2.028(3)
Fe1 C18 2.028(3)
Fe1 C11 2.034(3)
Fe1 C13 2.041(2)
Fe1 C12 2.046(3)
O2 C2 1.244(3)
N1 C6 1.363(3)
N1 C2 1.402(3)
N1 C8 1.471(3)
N3 C4 1.341(4)
N3 C2 1.357(3)
N4 C4 1.338(4)
C4 C5 1.423(4)
C5 C6 1.340(4)
C8 C9 1.497(4)
C9 C13 1.419(3)
C9 C10 1.428(4)
C10 C11 1.422(4)
C11 C12 1.410(4)
C12 C13 1.414(4)
C14 C18 1.396(4)
C14 C15 1.399(5)
C15 C16 1.403(7)
C16 C17 1.392(6)
C17 C18 1.386(5)
